data_2018006
loop_
_publ_author_name
'Yufit, Dmitry S.'
'Howard, Judith A. K.'

_publ_section_title
;
 Cyclopentanone and cyclobutanone
;
_journal_coeditor_code FG3210
_journal_issue 3
_journal_name_full 'Acta Crystallographica Section C'
_journal_page_first o104
_journal_page_last o106
_journal_paper_doi 10.1107/S0108270111004069
_journal_volume 67
_journal_year 2011
_chemical_formula_iupac 'C5 H8 O'
_chemical_formula_moiety 'C5 H8 O'
_chemical_formula_sum 'C5 H8 O'
_chemical_formula_weight 84.11
_chemical_melting_point 218
_chemical_name_common cyclopentanone
_chemical_name_systematic
;
cyclopentan-1-one
;
_space_group_IT_number 15
_symmetry_cell_setting monoclinic
_symmetry_space_group_name_Hall '-C 2yc'
_symmetry_space_group_name_H-M 'C 1 2/c 1'
_atom_sites_solution_hydrogens difmap
_atom_sites_solution_primary direct
_atom_sites_solution_secondary difmap
_audit_creation_method SHELXL-97
_cell_angle_alpha 90.00
_cell_angle_beta 93.69(2)
_cell_angle_gamma 90.00
_cell_formula_units_Z 12
_cell_length_a 16.7421(16)
_cell_length_b 9.7941(8)
_cell_length_c 8.8898(7)
_cell_measurement_reflns_used 1202
_cell_measurement_temperature 200(2)
_cell_measurement_theta_max 2.41
_cell_measurement_theta_min 29.58
_cell_volume 1454.7(2)
_computing_cell_refinement 'SAINT (Bruker, 2003)'
_computing_data_collection 'SMART (Bruker, 2003)'
_computing_data_reduction 'SAINT (Bruker, 2003)'
_computing_molecular_graphics 'OLEX2 (Dolomanov <i>et al.</i>, 2009)'
_computing_publication_material 'OLEX2 (Dolomanov <i>et al.</i>, 2009)'
_computing_structure_refinement 'SHELXL97 (Sheldrick, 2008)'
_computing_structure_solution 'SHELXS97 (Sheldrick, 2008)'
_diffrn_ambient_temperature 200.15
_diffrn_detector_area_resol_mean 8.0
_diffrn_measured_fraction_theta_full 0.815
_diffrn_measured_fraction_theta_max 0.815
_diffrn_measurement_device 'three-circle diffractometer'
_diffrn_measurement_device_type 'Bruker SMART CCD 6000 area-detector'
_diffrn_measurement_method '\w scans'
_diffrn_radiation_monochromator graphite
_diffrn_radiation_source 'fine-focus sealed tube'
_diffrn_radiation_type 'Mo K\a'
_diffrn_radiation_wavelength 0.71073
_diffrn_reflns_av_R_equivalents 0.0352
_diffrn_reflns_av_sigmaI/netI 0.0252
_diffrn_reflns_limit_h_max 23
_diffrn_reflns_limit_h_min -15
_diffrn_reflns_limit_k_max 13
_diffrn_reflns_limit_k_min -13
_diffrn_reflns_limit_l_max 7
_diffrn_reflns_limit_l_min -9
_diffrn_reflns_number 6027
_diffrn_reflns_theta_full 29.47
_diffrn_reflns_theta_max 29.47
_diffrn_reflns_theta_min 2.41
_exptl_absorpt_coefficient_mu 0.078
_exptl_absorpt_correction_type none
_exptl_crystal_colour colourless
_exptl_crystal_density_diffrn 1.152
_exptl_crystal_density_method 'not measured'
_exptl_crystal_description cylinder
_exptl_crystal_F_000 552
_exptl_crystal_size_max 0.5
_exptl_crystal_size_mid 0.3
_exptl_crystal_size_min 0.3
_refine_diff_density_max 0.165
_refine_diff_density_min -0.142
_refine_ls_extinction_coef 0.0115(18)
_refine_ls_extinction_expression Fc^*^=kFc[1+0.001xFc^2^\l^3^/sin(2\q)]^-1/4^
_refine_ls_extinction_method 'SHELXL97 (Sheldrick, 2008)'
_refine_ls_goodness_of_fit_ref 1.025
_refine_ls_hydrogen_treatment refall
_refine_ls_matrix_type full
_refine_ls_number_parameters 132
_refine_ls_number_reflns 1660
_refine_ls_number_restraints 0
_refine_ls_restrained_S_all 1.025
_refine_ls_R_factor_all 0.0442
_refine_ls_R_factor_gt 0.0348
_refine_ls_shift/su_max 0.000
_refine_ls_shift/su_mean 0.000
_refine_ls_structure_factor_coef Fsqd
_refine_ls_weighting_details 'calc w=1/[\s^2^(Fo^2^)+(0.0500P)^2^+0.3000P] where P=(Fo^2^+2Fc^2^)/3'
_refine_ls_weighting_scheme calc
_refine_ls_wR_factor_gt 0.0917
_refine_ls_wR_factor_ref 0.0990
_reflns_number_gt 1336
_reflns_number_total 1660
_reflns_threshold_expression I>2sigma(I)
_cod_data_source_file fg3210.cif
_cod_data_source_block CP
_cod_original_sg_symbol_H-M 'C 2/c'
_cod_database_code 2018006

loop_
_symmetry_equiv_pos_as_xyz
'x, y, z'
'-x, y, -z+1/2'
'x+1/2, y+1/2, z'
'-x+1/2, y+1/2, -z+1/2'
'-x, -y, -z'
'x, -y, z-1/2'
'-x+1/2, -y+1/2, -z'
'x+1/2, -y+1/2, z-1/2'

loop_
_atom_site_type_symbol
_atom_site_label
_atom_site_fract_x
_atom_site_fract_y
_atom_site_fract_z
_atom_site_U_iso_or_equiv
_atom_site_adp_type
_atom_site_calc_flag
_atom_site_refinement_flags
_atom_site_occupancy
_atom_site_disorder_assembly
_atom_site_disorder_group
O O1 0.17244(6) 0.63157(9) 0.50785(12) 0.0642(3) Uani d . 1 . .
O O2 0.0000 0.58323(9) 0.2500 0.0450(3) Uani d S 1 . .
C C1 0.16762(6) 0.70397(11) 0.39723(15) 0.0442(3) Uani d . 1 . .
C C2 0.20281(7) 0.67435(12) 0.24876(16) 0.0485(3) Uani d . 1 . .
C C3 0.19157(7) 0.80501(11) 0.15710(17) 0.0476(3) Uani d . 1 . .
C C4 0.11695(7) 0.86947(11) 0.21755(14) 0.0436(3) Uani d . 1 . .
C C5 0.12532(7) 0.84020(12) 0.38500(14) 0.0450(3) Uani d . 1 . .
C C11 0.0000 0.45920(13) 0.2500 0.0346(3) Uani d S 1 . .
C C12 0.04221(7) 0.36976(10) 0.36852(14) 0.0423(3) Uani d . 1 . .
C C13 0.03880(7) 0.22685(10) 0.29943(14) 0.0442(3) Uani d . 1 . .
H H21 0.1714(8) 0.5987(15) 0.2000(18) 0.071(4) Uiso d . 1 . .
H H22 0.2574(9) 0.6471(14) 0.2676(17) 0.063(4) Uiso d . 1 . .
H H31 0.2383(8) 0.8620(13) 0.1776(16) 0.054(3) Uiso d . 1 . .
H H32 0.1873(8) 0.7885(14) 0.0485(19) 0.065(4) Uiso d . 1 . .
H H41 0.0689(8) 0.8226(13) 0.1728(16) 0.051(3) Uiso d . 1 . .
H H42 0.1128(7) 0.9662(14) 0.1943(15) 0.053(3) Uiso d . 1 . .
H H51 0.1617(8) 0.9040(14) 0.4380(17) 0.064(4) Uiso d . 1 . .
H H52 0.0766(9) 0.8365(15) 0.4355(18) 0.073(5) Uiso d . 1 . .
H H121 0.0958(8) 0.4046(14) 0.3968(16) 0.061(4) Uiso d . 1 . .
H H122 0.0096(8) 0.3744(13) 0.4567(17) 0.058(4) Uiso d . 1 . .
H H131 0.0836(8) 0.2158(13) 0.2380(15) 0.052(3) Uiso d . 1 . .
H H132 0.0412(8) 0.1537(14) 0.3772(16) 0.056(4) Uiso d . 1 . .

loop_
_atom_site_aniso_label
_atom_site_aniso_U_11
_atom_site_aniso_U_22
_atom_site_aniso_U_33
_atom_site_aniso_U_12
_atom_site_aniso_U_13
_atom_site_aniso_U_23
O1 0.0652(6) 0.0616(5) 0.0631(8) -0.0133(4) -0.0172(5) 0.0193(4)
O2 0.0551(6) 0.0298(5) 0.0497(8) 0.000 0.0006(5) 0.000
C1 0.0373(5) 0.0424(5) 0.0515(9) -0.0076(4) -0.0084(5) 0.0014(5)
C2 0.0397(5) 0.0410(5) 0.0645(9) 0.0051(4) 0.0008(5) -0.0087(5)
C3 0.0451(6) 0.0473(6) 0.0518(9) -0.0026(4) 0.0138(5) -0.0053(5)
C4 0.0470(6) 0.0397(5) 0.0446(8) 0.0055(4) 0.0068(5) 0.0013(4)
C5 0.0445(5) 0.0489(6) 0.0420(8) 0.0027(4) 0.0055(5) -0.0058(5)
C11 0.0380(6) 0.0311(6) 0.0353(9) 0.000 0.0067(6) 0.000
C12 0.0526(6) 0.0339(5) 0.0395(8) 0.0016(4) -0.0039(5) -0.0002(4)
C13 0.0597(7) 0.0325(5) 0.0406(8) 0.0077(4) 0.0049(5) 0.0018(4)

loop_
_atom_type_symbol
_atom_type_description
_atom_type_scat_dispersion_real
_atom_type_scat_dispersion_imag
_atom_type_scat_source
C C 0.0033 0.0016 'International Tables Vol C Tables 4.2.6.8 and 6.1.1.4'
H H 0.0000 0.0000 'International Tables Vol C Tables 4.2.6.8 and 6.1.1.4'
O O 0.0106 0.0060 'International Tables Vol C Tables 4.2.6.8 and 6.1.1.4'

loop_
_geom_angle_atom_site_label_1
_geom_angle_atom_site_label_2
_geom_angle_atom_site_label_3
_geom_angle_site_symmetry_1
_geom_angle_site_symmetry_3
_geom_angle
_geom_angle_publ_flag
O1 C1 C2 . . 126.07(11) ?
O1 C1 C5 . . 125.59(12) ?
C2 C1 C5 . . 108.34(10) ?
C1 C2 C3 . . 105.37(9) ?
C1 C2 H21 . . 107.5(9) ?
C3 C2 H21 . . 110.5(9) ?
C1 C2 H22 . . 108.8(9) ?
C3 C2 H22 . . 114.3(8) ?
H21 C2 H22 . . 110.0(11) ?
C2 C3 C4 . . 103.58(9) ?
C2 C3 H31 . . 108.3(8) ?
C4 C3 H31 . . 111.4(8) ?
C2 C3 H32 . . 112.8(8) ?
C4 C3 H32 . . 114.0(8) ?
H31 C3 H32 . . 106.8(12) ?
C5 C4 C3 . . 103.98(10) ?
C5 C4 H41 . . 109.2(8) ?
C3 C4 H41 . . 109.2(7) ?
C5 C4 H42 . . 113.3(8) ?
C3 C4 H42 . . 112.2(7) ?
H41 C4 H42 . . 108.8(11) ?
C1 C5 C4 . . 104.55(9) ?
C1 C5 H51 . . 104.8(8) ?
C4 C5 H51 . . 111.7(9) ?
C1 C5 H52 . . 110.1(9) ?
C4 C5 H52 . . 116.1(9) ?
H51 C5 H52 . . 108.9(12) ?
O2 C11 C12 . 2 125.45(6) ?
O2 C11 C12 . . 125.45(6) ?
C12 C11 C12 2 . 109.10(11) ?
C11 C12 C13 . . 104.31(10) ?
C11 C12 H121 . . 111.0(8) ?
C13 C12 H121 . . 115.6(8) ?
C11 C12 H122 . . 105.7(8) ?
C13 C12 H122 . . 110.7(8) ?
H121 C12 H122 . . 109.1(12) ?
C13 C13 C12 2 . 103.92(7) ?
C13 C13 H131 2 . 109.9(8) ?
C12 C13 H131 . . 108.7(8) ?
C13 C13 H132 2 . 113.4(8) ?
C12 C13 H132 . . 112.5(8) ?
H131 C13 H132 . . 108.3(10) ?

loop_
_geom_bond_atom_site_label_1
_geom_bond_atom_site_label_2
_geom_bond_site_symmetry_2
_geom_bond_distance
_geom_bond_publ_flag
O1 C1 . 1.2109(15) ?
O2 C11 . 1.2148(15) ?
C1 C2 . 1.5078(18) ?
C1 C5 . 1.5111(15) ?
C2 C3 . 1.5223(18) ?
C2 H21 . 0.991(15) ?
C2 H22 . 0.957(15) ?
C3 C4 . 1.5279(14) ?
C3 H31 . 0.968(14) ?
C3 H32 . 0.977(16) ?
C4 C5 . 1.5136(18) ?
C4 H41 . 0.987(13) ?
C4 H42 . 0.972(13) ?
C5 H51 . 0.972(15) ?
C5 H52 . 0.957(15) ?
C11 C12 2 1.5103(14) ?
C11 C12 . 1.5103(14) ?
C12 C13 . 1.5282(14) ?
C12 H121 . 0.978(14) ?
C12 H122 . 0.985(15) ?
C13 C13 2 1.521(2) ?
C13 H131 . 0.961(13) ?
C13 H132 . 0.995(14) ?

loop_
_geom_torsion_atom_site_label_1
_geom_torsion_atom_site_label_2
_geom_torsion_atom_site_label_3
_geom_torsion_atom_site_label_4
_geom_torsion_site_symmetry_1
_geom_torsion_site_symmetry_2
_geom_torsion_site_symmetry_3
_geom_torsion_site_symmetry_4
_geom_torsion
_geom_torsion_publ_flag
O1 C1 C2 C3 . . . . -171.34(11) ?
C5 C1 C2 C3 . . . . 8.45(12) ?
C1 C2 C3 C4 . . . . -28.46(13) ?
C2 C3 C4 C5 . . . . 38.05(12) ?
O1 C1 C5 C4 . . . . -165.06(11) ?
C2 C1 C5 C4 . . . . 15.14(12) ?
C3 C4 C5 C1 . . . . -32.72(11) ?
O2 C11 C12 C13 . . . . -168.18(5) ?
C12 C11 C12 C13 2 . . . 11.82(5) ?
C11 C12 C13 C13 . . . 2 -30.96(13) ?
